data_1557042
loop_
_publ_author_name
'Rottsch\"afer, Dennis'
'Glodde, Timo'
'Neumann, Beate'
'Stammler, Hans-Georg'
'Ghadwal, Rajendra S.'

_publ_section_title
;
 A crystalline C5-protonated 1,3-imidazol-4-ylidene.
;
_journal_issue 13
_journal_name_full 'Chemical communications (Cambridge, England)'
_journal_page_first 2027
_journal_page_last 2030
_journal_paper_doi 10.1039/c9cc09428h
_journal_volume 56
_journal_year 2020
_chemical_formula_moiety 'C42 H44 N2 Ni O3'
_chemical_formula_sum 'C42 H44 N2 Ni O3'
_chemical_formula_weight 683.50
_space_group_crystal_system triclinic
_space_group_IT_number 2
_space_group_name_Hall '-P 1'
_space_group_name_H-M_alt 'P -1'
_atom_sites_solution_hydrogens geom
_atom_sites_solution_primary dual
_audit_creation_date 2019-08-01
_audit_creation_method
;
Olex2 1.3-ac4
(compiled 2019.04.23 svn.r3594 for Rigaku Oxford Diffraction, GUI svn.r5739)
;
_audit_update_record
;
2019-08-14 deposited with the CCDC.	2020-01-14 downloaded from the CCDC.
;
_cell_angle_alpha 100.3074(12)
_cell_angle_beta 95.6535(12)
_cell_angle_gamma 99.0466(12)
_cell_formula_units_Z 2
_cell_length_a 10.35522(15)
_cell_length_b 11.18263(16)
_cell_length_c 16.4194(2)
_cell_measurement_reflns_used 35592
_cell_measurement_temperature 100.0(1)
_cell_measurement_theta_max 76.3250
_cell_measurement_theta_min 4.0500
_cell_volume 1831.63(5)
_computing_cell_refinement 'CrysAlisPro 1.171.40.58a (Rigaku OD, 2019)'
_computing_data_collection 'CrysAlisPro 1.171.40.58a (Rigaku OD, 2019)'
_computing_data_reduction 'CrysAlisPro 1.171.40.58a (Rigaku OD, 2019)'
_computing_molecular_graphics 'Olex2 (Dolomanov et al., 2009)'
_computing_publication_material 'Olex2 (Dolomanov et al., 2009)'
_computing_structure_refinement 'ShelXL (Sheldrick, 2015)'
_computing_structure_solution 'ShelXT (Sheldrick, 2015)'
_diffrn_ambient_environment N~2~
_diffrn_ambient_temperature 100.0(1)
_diffrn_detector 'CCD plate'
_diffrn_detector_area_resol_mean 5.3114
_diffrn_detector_type Atlas
_diffrn_measured_fraction_theta_full 1.000
_diffrn_measured_fraction_theta_max 0.991
_diffrn_measurement_details
;
List of Runs (angles in degrees, time in seconds):

  # Type    Start    End  Width  t~exp~   \w     \q     \k     \f   Frames
#--------------------------------------------------------------------------
  1  \w    -64.00  30.00   1.00    2.00    --  -38.50  57.00  30.00   94
  2  \w    -59.00  33.00   1.00    2.00    --  -38.50  38.00   0.00   92
  3  \w    -59.00  33.00   1.00    2.00    --  -38.50  38.00 -90.00   92
  4  \w    -69.00  33.00   1.00    2.00    --  -38.50  77.00 120.00  102
  5  \w     18.00 111.00   1.00    2.00    --   42.89  57.00-180.00   93
  6  \w     22.00 114.00   1.00    2.00    --   42.89  38.00-150.00   92
  7  \w     14.00 112.00   1.00    2.00    --   42.89  70.00-127.81   98
  8  \w     12.00  42.00   1.00    2.00    --   42.89  79.00 119.29   30
  9  \w     22.00 114.00   1.00    2.00    --   42.89  38.00 -60.00   92
 10  \w     12.00  42.00   1.00    2.00    --   42.89  80.00-152.82   30
 11  \w     27.00  97.00   1.00    2.00    --   42.89-125.00-120.00   70
 12  \w     12.00  42.00   1.00    2.00    --   42.89  81.00 -23.90   30
 13  \w     18.00 111.00   1.00    2.00    --   42.89  57.00 120.00   93
 14  \w     14.00 112.00   1.00    2.00    --   42.89  70.00  -1.64   98
 15  \w     22.00 114.00   1.00    2.00    --   42.89  38.00  90.00   92
 16  \w     12.00  42.00   1.00    2.00    --   42.89  79.00 -66.04   30
 17  \w     13.00 113.00   1.00    2.00    --   42.89  74.00  66.98  100
 18  \w     83.00 178.00   1.00    8.00    --  111.00  67.00-114.00   95
 19  \w     84.00 178.00   1.00    8.00    --  111.00  64.00-128.21   94
 20  \w     83.00 178.00   1.00    8.00    --  111.00  69.00 146.68   95
 21  \w     85.00 178.00   1.00    8.00    --  111.00  61.00  84.46   93
 22  \w     85.00 178.00   1.00    8.00    --  111.00  61.00 120.00   93
 23  \w     89.00 178.00   1.00    8.00    --  111.00  45.00 -60.00   89
 24  \w     89.00 178.00   1.00    8.00    --  111.00  45.00-120.00   89
 25  \w     89.00 178.00   1.00    8.00    --  111.00  45.00   0.00   89
 26  \w     40.00 141.00   1.00    8.00    --  111.00 -77.00-150.00  101
 27  \w     84.00 178.00   1.00    8.00    --  111.00  65.00  44.85   94
 28  \w     85.00 178.00   1.00    8.00    --  111.00  61.00  90.00   93
 29  \w     84.00 178.00   1.00    8.00    --  111.00  64.00 165.39   94
 30  \w     83.00 178.00   1.00    8.00    --  111.00  70.00 -30.31   95
 31  \w     40.00 141.00   1.00    8.00    --  111.00 -77.00  60.00  101
 32  \w     85.00 178.00   1.00    8.00    --  111.00  61.00   0.00   93
 33  \w     85.00 178.00   1.00    8.00    --  111.00  61.00 -60.00   93
 34  \w     31.00 107.00   1.00    8.00    --  111.00 -94.00-180.00   76
 35  \w     82.00 178.00   1.00    8.00    --  111.00  71.00  53.86   96
 36  \w     84.00 178.00   1.00    8.00    --  111.00  63.00 129.65   94
 37  \w     85.00 178.00   1.00    8.00    --  111.00  61.00 -30.00   93
 38  \w     89.00 178.00   1.00    8.00    --  111.00  45.00  30.00   89
 39  \w     41.00 113.00   1.00    8.00    --  111.00-125.00 -60.00   72
 40  \w     85.00 178.00   1.00    8.00    --  111.00  61.00-150.00   93
 41  \w     85.00 178.00   1.00    8.00    --  111.00  61.00-180.00   93
 42  \w     85.00 178.00   1.00    8.00    --  111.00  61.00 -90.00   93
 43  \w     85.00 178.00   1.00    8.00    --  111.00  60.00-168.26   93
 44  \w     89.00 178.00   1.00    8.00    --  111.00  45.00  60.00   89
 45  \w     31.00 107.00   1.00    8.00    --  111.00 -94.00  60.00   76
 46  \w     39.00 110.00   1.00    8.00    --  111.00-115.00  35.39   71
 47  \w     31.00 107.00   1.00    8.00    --  111.00 -94.00 150.00   76
 48  \w     85.00 178.00   1.00    8.00    --  111.00  61.00-120.00   93
 49  \w     85.00 178.00   1.00    8.00    --  111.00  61.00  30.00   93
 50  \w     31.00 107.00   1.00    8.00    --  111.00 -94.00 -60.00   76
 51  \w     89.00 178.00   1.00    8.00    --  111.00  45.00 -30.00   89
 52  \w     84.00 110.00   1.00    8.00    --  111.00  63.00 -67.62   26
 53  \w     83.00 174.00   1.00    8.00    --  111.00  67.00  95.68   91
;
_diffrn_measurement_device 'four-circle diffractometer'
_diffrn_measurement_device_type 'SuperNova, Dual, Cu at home/near, Atlas'
_diffrn_measurement_method '\w scans'
_diffrn_orient_matrix_type 'CrysAlisPro convention (1999,Acta A55,543-557)'
_diffrn_orient_matrix_UB_11 0.0903408000
_diffrn_orient_matrix_UB_12 -0.0973466000
_diffrn_orient_matrix_UB_13 -0.0026869000
_diffrn_orient_matrix_UB_21 -0.1111239000
_diffrn_orient_matrix_UB_22 -0.0914854000
_diffrn_orient_matrix_UB_23 0.0232829000
_diffrn_orient_matrix_UB_31 -0.0507573000
_diffrn_orient_matrix_UB_32 -0.0490580000
_diffrn_orient_matrix_UB_33 -0.0932863000
_diffrn_radiation_monochromator mirror
_diffrn_radiation_probe x-ray
_diffrn_radiation_type 'Cu K\a'
_diffrn_radiation_wavelength 1.54184
_diffrn_reflns_av_R_equivalents 0.0307
_diffrn_reflns_av_unetI/netI 0.0161
_diffrn_reflns_Laue_measured_fraction_full 1.000
_diffrn_reflns_Laue_measured_fraction_max 0.991
_diffrn_reflns_limit_h_max 13
_diffrn_reflns_limit_h_min -13
_diffrn_reflns_limit_k_max 14
_diffrn_reflns_limit_k_min -14
_diffrn_reflns_limit_l_max 19
_diffrn_reflns_limit_l_min -20
_diffrn_reflns_number 53689
_diffrn_reflns_point_group_measured_fraction_full 1.000
_diffrn_reflns_point_group_measured_fraction_max 0.991
_diffrn_reflns_theta_full 67.684
_diffrn_reflns_theta_max 76.477
_diffrn_reflns_theta_min 2.759
_diffrn_source 'micro-focus sealed X-ray tube'
_diffrn_source_type 'SuperNova (Cu) X-ray Source'
_exptl_absorpt_coefficient_mu 1.073
_exptl_absorpt_correction_T_max 1.000
_exptl_absorpt_correction_T_min 0.426
_exptl_absorpt_correction_type gaussian
_exptl_absorpt_process_details
;
CrysAlisPro 1.171.40.58a (Rigaku Oxford Diffraction, 2019)
Numerical absorption correction based on gaussian integration over
			a multifaceted crystal model
Empirical absorption correction using spherical harmonics,
 implemented in SCALE3 ABSPACK scaling algorithm.
;
_exptl_crystal_colour 'clear brownish orange'
_exptl_crystal_colour_lustre clear
_exptl_crystal_colour_modifier brownish
_exptl_crystal_colour_primary orange
_exptl_crystal_density_diffrn 1.239
_exptl_crystal_description plate
_exptl_crystal_F_000 724
_exptl_crystal_size_max 0.334
_exptl_crystal_size_mid 0.303
_exptl_crystal_size_min 0.147
_refine_diff_density_max 0.314
_refine_diff_density_min -0.418
_refine_diff_density_rms 0.043
_refine_ls_extinction_method none
_refine_ls_goodness_of_fit_ref 1.036
_refine_ls_hydrogen_treatment constr
_refine_ls_matrix_type full
_refine_ls_number_parameters 441
_refine_ls_number_reflns 7620
_refine_ls_number_restraints 0
_refine_ls_restrained_S_all 1.036
_refine_ls_R_factor_all 0.0335
_refine_ls_R_factor_gt 0.0319
_refine_ls_shift/su_max 0.001
_refine_ls_shift/su_mean 0.000
_refine_ls_structure_factor_coef Fsqd
_refine_ls_weighting_details 'w=1/[\s^2^(Fo^2^)+(0.0417P)^2^+0.9198P] where P=(Fo^2^+2Fc^2^)/3'
_refine_ls_weighting_scheme calc
_refine_ls_wR_factor_gt 0.0850
_refine_ls_wR_factor_ref 0.0863
_reflns_Friedel_coverage 0.000
_reflns_number_gt 7232
_reflns_number_total 7620
_reflns_threshold_expression 'I > 2\s(I)'
_cod_data_source_file c9cc09428h2.cif
_cod_data_source_block compound5
_cod_depositor_comments 'Adding full bibliography for 1557041--1557044.cif.'
_cod_original_cell_volume 1831.62(5)
_cod_database_code 1557042
_shelx_shelxl_version_number 2018/3
_chemical_oxdiff_formula 'C64 H68 N24 Ni2 O6 '
_shelx_space_group_comment
;
The symmetry employed for this shelxl refinement is uniquely defined
by the following loop, which should always be used as a source of
symmetry information in preference to the above space-group names.
They are only intended as comments.
;
_diffrn_oxdiff_digest_frames
;
01a4522391558b88d26f1b82f2829c695d0450554bf
;
_reflns_odcompleteness_completeness 99.85
_reflns_odcompleteness_iscentric 1
_reflns_odcompleteness_theta 71.98
_olex2_refinement_description
;
1. Fixed Uiso
 At 1.2 times of:
  All C(H) groups
 At 1.5 times of:
  All C(H,H,H) groups
2.a Ternary CH refined with riding coordinates:
 C22(H22), C25(H25), C34(H34), C37(H37)
2.b Aromatic/amide H refined with riding coordinates:
 C3(H3), C5(H5), C6(H6), C8(H8), C9(H9), C11(H11), C12(H12), C13(H13),
 C14(H14), C15(H15), C18(H18), C19(H19), C20(H20), C30(H30), C31(H31), C32(H32)
2.c Idealised Me refined as rotating group:
 C23(H23A,H23B,H23C), C24(H24A,H24B,H24C), C26(H26A,H26B,H26C), C27(H27A,H27B,
 H27C), C35(H35A,H35B,H35C), C36(H36A,H36B,H36C), C38(H38A,H38B,H38C), C39(H39A,
 H39B,H39C)
;
_olex2_date_sample_data_collection 2019-07-31
_olex2_submission_special_instructions 'No special instructions were received'
_oxdiff_exptl_absorpt_empirical_details
;
Empirical correction (ABSPACK) includes:
- Absorption correction using spherical harmonics
- Frame scaling
;
_oxdiff_exptl_absorpt_empirical_full_max 2.504
_oxdiff_exptl_absorpt_empirical_full_min 0.544

loop_
_space_group_symop_operation_xyz
'x, y, z'
'-x, -y, -z'

loop_
_atom_site_label
_atom_site_type_symbol
_atom_site_fract_x
_atom_site_fract_y
_atom_site_fract_z
_atom_site_U_iso_or_equiv
_atom_site_adp_type
_atom_site_occupancy
_atom_site_site_symmetry_order
_atom_site_calc_flag
_atom_site_refinement_flags_posn
Ni1 Ni 0.95737(2) 0.45332(2) 0.30854(2) 0.01920(7) Uani 1 1 d .
O1 O 0.91621(12) 0.34797(10) 0.45713(7) 0.0379(3) Uani 1 1 d .
O2 O 1.21873(11) 0.61064(12) 0.33766(8) 0.0451(3) Uani 1 1 d .
O3 O 0.89904(13) 0.27875(11) 0.14756(7) 0.0425(3) Uani 1 1 d .
N1 N 0.74800(10) 0.60302(9) 0.25946(6) 0.01516(19) Uani 1 1 d .
N2 N 0.73365(10) 0.73021(9) 0.37250(6) 0.0167(2) Uani 1 1 d .
C1 C 0.68401(11) 0.69349(10) 0.29133(7) 0.0156(2) Uani 1 1 d .
C2 C 0.84049(12) 0.57748(11) 0.32000(8) 0.0177(2) Uani 1 1 d .
C3 C 0.82937(12) 0.66051(11) 0.38998(8) 0.0188(2) Uani 1 1 d .
H3 H 0.879783 0.669332 0.442956 0.023 Uiso 1 1 calc R
C4 C 0.58156(11) 0.74628(10) 0.24887(7) 0.0158(2) Uani 1 1 d .
C5 C 0.59160(12) 0.77727(11) 0.17058(7) 0.0182(2) Uani 1 1 d .
H5 H 0.660644 0.754849 0.140334 0.022 Uiso 1 1 calc R
C6 C 0.50148(12) 0.84049(11) 0.13683(7) 0.0188(2) Uani 1 1 d .
H6 H 0.511207 0.862699 0.084270 0.023 Uiso 1 1 calc R
C7 C 0.39680(12) 0.87215(11) 0.17847(7) 0.0175(2) Uani 1 1 d .
C8 C 0.38269(12) 0.83362(12) 0.25396(8) 0.0202(2) Uani 1 1 d .
H8 H 0.309123 0.849460 0.281789 0.024 Uiso 1 1 calc R
C9 C 0.47384(12) 0.77270(12) 0.28916(8) 0.0193(2) Uani 1 1 d .
H9 H 0.462854 0.748782 0.341088 0.023 Uiso 1 1 calc R
C10 C 0.30511(12) 0.94654(11) 0.14521(8) 0.0192(2) Uani 1 1 d .
C11 C 0.27231(13) 0.93690(13) 0.05934(9) 0.0256(3) Uani 1 1 d .
H11 H 0.306994 0.879980 0.021054 0.031 Uiso 1 1 calc R
C12 C 0.18911(15) 1.01028(15) 0.02974(9) 0.0320(3) Uani 1 1 d .
H12 H 0.167758 1.003553 -0.028707 0.038 Uiso 1 1 calc R
C13 C 0.13711(14) 1.09321(14) 0.08492(10) 0.0299(3) Uani 1 1 d .
H13 H 0.080707 1.143384 0.064304 0.036 Uiso 1 1 calc R
C14 C 0.16755(13) 1.10273(12) 0.17010(9) 0.0250(3) Uani 1 1 d .
H14 H 0.131519 1.158951 0.208071 0.030 Uiso 1 1 calc R
C15 C 0.25092(12) 1.02989(12) 0.19992(8) 0.0214(2) Uani 1 1 d .
H15 H 0.271452 1.036804 0.258441 0.026 Uiso 1 1 calc R
C16 C 0.72362(12) 0.54215(11) 0.17287(7) 0.0163(2) Uani 1 1 d .
C17 C 0.81132(12) 0.58178(11) 0.11933(8) 0.0186(2) Uani 1 1 d .
C18 C 0.78023(13) 0.52833(12) 0.03484(8) 0.0227(3) Uani 1 1 d .
H18 H 0.836013 0.554323 -0.003656 0.027 Uiso 1 1 calc R
C19 C 0.66934(14) 0.43785(13) 0.00588(8) 0.0261(3) Uani 1 1 d .
H19 H 0.649307 0.403373 -0.052099 0.031 Uiso 1 1 calc R
C20 C 0.58791(13) 0.39766(12) 0.06096(8) 0.0246(3) Uani 1 1 d .
H20 H 0.513601 0.334015 0.040547 0.030 Uiso 1 1 calc R
C21 C 0.61311(12) 0.44914(11) 0.14622(8) 0.0196(2) Uani 1 1 d .
C22 C 0.93675(13) 0.67719(12) 0.15018(8) 0.0224(3) Uani 1 1 d .
H22 H 0.947947 0.694768 0.212605 0.027 Uiso 1 1 calc R
C23 C 0.93123(15) 0.79867(14) 0.12134(11) 0.0347(3) Uani 1 1 d .
H23A H 0.908563 0.782370 0.060531 0.052 Uiso 1 1 calc GR
H23B H 1.017430 0.852986 0.137114 0.052 Uiso 1 1 calc GR
H23C H 0.864152 0.838775 0.147820 0.052 Uiso 1 1 calc GR
C24 C 1.05722(14) 0.62648(14) 0.12194(10) 0.0305(3) Uani 1 1 d .
H24A H 1.057686 0.545735 0.137224 0.046 Uiso 1 1 calc GR
H24B H 1.137684 0.683659 0.149250 0.046 Uiso 1 1 calc GR
H24C H 1.053558 0.617507 0.061242 0.046 Uiso 1 1 calc GR
C25 C 0.52506(13) 0.40045(12) 0.20629(8) 0.0242(3) Uani 1 1 d .
H25 H 0.557483 0.450779 0.263460 0.029 Uiso 1 1 calc R
C26 C 0.53684(16) 0.26625(14) 0.20820(11) 0.0354(3) Uani 1 1 d .
H26A H 0.503941 0.214578 0.153030 0.053 Uiso 1 1 calc GR
H26B H 0.484610 0.237205 0.249754 0.053 Uiso 1 1 calc GR
H26C H 0.629517 0.261017 0.223024 0.053 Uiso 1 1 calc GR
C27 C 0.38137(14) 0.41328(14) 0.18448(10) 0.0308(3) Uani 1 1 d .
H27A H 0.376722 0.500116 0.184406 0.046 Uiso 1 1 calc GR
H27B H 0.328800 0.384659 0.226018 0.046 Uiso 1 1 calc GR
H27C H 0.346607 0.363278 0.129061 0.046 Uiso 1 1 calc GR
C28 C 0.71278(12) 0.83825(11) 0.42885(7) 0.0168(2) Uani 1 1 d .
C29 C 0.76644(12) 0.95448(11) 0.41430(8) 0.0185(2) Uani 1 1 d .
C30 C 0.74733(12) 1.05773(11) 0.47024(8) 0.0213(2) Uani 1 1 d .
H30 H 0.781563 1.138079 0.462145 0.026 Uiso 1 1 calc R
C31 C 0.67920(13) 1.04466(12) 0.53731(8) 0.0220(3) Uani 1 1 d .
H31 H 0.666536 1.116112 0.574501 0.026 Uiso 1 1 calc R
C32 C 0.62917(12) 0.92856(12) 0.55094(8) 0.0204(2) Uani 1 1 d .
H32 H 0.583659 0.921480 0.597821 0.025 Uiso 1 1 calc R
C33 C 0.64460(12) 0.82198(11) 0.49688(7) 0.0179(2) Uani 1 1 d .
C34 C 0.84628(13) 0.97260(12) 0.34309(8) 0.0227(3) Uani 1 1 d .
H34 H 0.843150 0.889787 0.307020 0.027 Uiso 1 1 calc R
C35 C 0.78832(15) 1.05457(13) 0.28911(9) 0.0289(3) Uani 1 1 d .
H35A H 0.695076 1.020180 0.269726 0.043 Uiso 1 1 calc GR
H35B H 0.836510 1.057844 0.240867 0.043 Uiso 1 1 calc GR
H35C H 0.796283 1.138128 0.322200 0.043 Uiso 1 1 calc GR
C36 C 0.99106(14) 1.02694(17) 0.37733(10) 0.0360(3) Uani 1 1 d .
H36A H 0.996259 1.107240 0.414254 0.054 Uiso 1 1 calc GR
H36B H 1.041399 1.037563 0.330819 0.054 Uiso 1 1 calc GR
H36C H 1.027910 0.970693 0.408756 0.054 Uiso 1 1 calc GR
C37 C 0.59201(13) 0.69512(11) 0.51393(8) 0.0217(3) Uani 1 1 d .
H37 H 0.596466 0.632161 0.463180 0.026 Uiso 1 1 calc R
C38 C 0.44821(14) 0.68160(13) 0.53107(9) 0.0275(3) Uani 1 1 d .
H38A H 0.441241 0.742550 0.580628 0.041 Uiso 1 1 calc GR
H38B H 0.418532 0.598243 0.540686 0.041 Uiso 1 1 calc GR
H38C H 0.392865 0.695357 0.482872 0.041 Uiso 1 1 calc GR
C39 C 0.67963(15) 0.66861(14) 0.58711(9) 0.0299(3) Uani 1 1 d .
H39A H 0.770092 0.671928 0.573655 0.045 Uiso 1 1 calc GR
H39B H 0.645895 0.586290 0.597083 0.045 Uiso 1 1 calc GR
H39C H 0.678904 0.730680 0.637357 0.045 Uiso 1 1 calc GR
C40 C 0.93242(13) 0.38497(12) 0.39759(9) 0.0250(3) Uani 1 1 d .
C41 C 1.11881(14) 0.54640(13) 0.32438(9) 0.0278(3) Uani 1 1 d .
C42 C 0.91981(14) 0.34787(13) 0.21006(9) 0.0276(3) Uani 1 1 d .

loop_
_atom_site_aniso_label
_atom_site_aniso_U_11
_atom_site_aniso_U_22
_atom_site_aniso_U_33
_atom_site_aniso_U_23
_atom_site_aniso_U_13
_atom_site_aniso_U_12
Ni1 0.02074(12) 0.01713(11) 0.02111(12) 0.00349(8) 0.00164(8) 0.00855(8)
O1 0.0510(7) 0.0307(5) 0.0292(6) 0.0116(5) -0.0029(5) -0.0024(5)
O2 0.0284(6) 0.0543(7) 0.0497(7) 0.0166(6) 0.0013(5) -0.0059(5)
O3 0.0577(7) 0.0355(6) 0.0317(6) -0.0078(5) 0.0012(5) 0.0199(5)
N1 0.0174(5) 0.0147(4) 0.0138(5) 0.0020(4) 0.0014(4) 0.0058(4)
N2 0.0207(5) 0.0170(5) 0.0135(5) 0.0022(4) 0.0003(4) 0.0084(4)
C1 0.0181(5) 0.0149(5) 0.0139(5) 0.0023(4) 0.0015(4) 0.0043(4)
C2 0.0188(5) 0.0174(5) 0.0176(6) 0.0045(4) 0.0001(4) 0.0055(4)
C3 0.0213(6) 0.0200(6) 0.0166(6) 0.0039(5) -0.0014(4) 0.0098(5)
C4 0.0181(5) 0.0138(5) 0.0147(5) 0.0016(4) -0.0013(4) 0.0044(4)
C5 0.0196(6) 0.0197(6) 0.0154(6) 0.0023(4) 0.0012(4) 0.0060(4)
C6 0.0221(6) 0.0203(6) 0.0141(5) 0.0041(4) -0.0008(4) 0.0049(5)
C7 0.0180(5) 0.0161(5) 0.0164(6) 0.0010(4) -0.0032(4) 0.0028(4)
C8 0.0187(6) 0.0237(6) 0.0190(6) 0.0041(5) 0.0019(4) 0.0071(5)
C9 0.0207(6) 0.0225(6) 0.0156(6) 0.0052(5) 0.0015(4) 0.0060(5)
C10 0.0167(5) 0.0187(6) 0.0216(6) 0.0053(5) -0.0021(4) 0.0029(4)
C11 0.0267(6) 0.0300(7) 0.0214(6) 0.0063(5) -0.0011(5) 0.0107(5)
C12 0.0333(7) 0.0407(8) 0.0257(7) 0.0129(6) -0.0036(6) 0.0146(6)
C13 0.0271(7) 0.0307(7) 0.0358(8) 0.0147(6) -0.0020(6) 0.0120(6)
C14 0.0220(6) 0.0209(6) 0.0327(7) 0.0060(5) 0.0008(5) 0.0065(5)
C15 0.0195(6) 0.0209(6) 0.0228(6) 0.0041(5) -0.0021(5) 0.0041(5)
C16 0.0202(6) 0.0145(5) 0.0145(5) 0.0010(4) 0.0017(4) 0.0066(4)
C17 0.0212(6) 0.0168(5) 0.0189(6) 0.0030(4) 0.0043(5) 0.0066(4)
C18 0.0277(6) 0.0237(6) 0.0181(6) 0.0033(5) 0.0076(5) 0.0069(5)
C19 0.0319(7) 0.0288(7) 0.0152(6) -0.0019(5) 0.0020(5) 0.0060(5)
C20 0.0260(6) 0.0233(6) 0.0202(6) -0.0015(5) -0.0006(5) -0.0001(5)
C21 0.0220(6) 0.0187(6) 0.0177(6) 0.0027(5) 0.0021(5) 0.0037(5)
C22 0.0228(6) 0.0216(6) 0.0222(6) 0.0025(5) 0.0063(5) 0.0024(5)
C23 0.0283(7) 0.0241(7) 0.0533(10) 0.0122(7) 0.0085(7) 0.0020(5)
C24 0.0227(6) 0.0321(7) 0.0377(8) 0.0075(6) 0.0062(6) 0.0059(5)
C25 0.0256(6) 0.0242(6) 0.0201(6) 0.0037(5) 0.0026(5) -0.0023(5)
C26 0.0354(8) 0.0321(8) 0.0423(9) 0.0176(7) 0.0087(7) 0.0028(6)
C27 0.0272(7) 0.0342(7) 0.0320(7) 0.0092(6) 0.0086(6) 0.0029(6)
C28 0.0194(5) 0.0173(5) 0.0135(5) 0.0002(4) -0.0022(4) 0.0083(4)
C29 0.0189(5) 0.0201(6) 0.0164(6) 0.0025(5) -0.0012(4) 0.0065(4)
C30 0.0232(6) 0.0167(6) 0.0233(6) 0.0025(5) -0.0002(5) 0.0053(5)
C31 0.0260(6) 0.0191(6) 0.0196(6) -0.0023(5) 0.0001(5) 0.0090(5)
C32 0.0231(6) 0.0226(6) 0.0160(6) 0.0013(5) 0.0021(5) 0.0084(5)
C33 0.0206(6) 0.0184(6) 0.0152(5) 0.0027(4) -0.0012(4) 0.0073(4)
C34 0.0255(6) 0.0224(6) 0.0201(6) 0.0042(5) 0.0034(5) 0.0039(5)
C35 0.0413(8) 0.0217(6) 0.0221(7) 0.0055(5) -0.0002(6) 0.0021(6)
C36 0.0241(7) 0.0519(9) 0.0315(8) 0.0095(7) 0.0050(6) 0.0032(6)
C37 0.0308(7) 0.0183(6) 0.0177(6) 0.0046(5) 0.0032(5) 0.0083(5)
C38 0.0311(7) 0.0231(6) 0.0298(7) 0.0089(5) 0.0049(6) 0.0040(5)
C39 0.0382(8) 0.0305(7) 0.0260(7) 0.0131(6) 0.0024(6) 0.0137(6)
C40 0.0271(6) 0.0175(6) 0.0286(7) 0.0025(5) -0.0031(5) 0.0047(5)
C41 0.0263(7) 0.0309(7) 0.0295(7) 0.0098(6) 0.0040(5) 0.0104(6)
C42 0.0312(7) 0.0246(6) 0.0296(7) 0.0045(6) 0.0044(6) 0.0134(5)

loop_
_atom_type_symbol
_atom_type_description
_atom_type_scat_dispersion_real
_atom_type_scat_dispersion_imag
_atom_type_scat_source
C C 0.0181 0.0091 'International Tables Vol C Tables 4.2.6.8 and 6.1.1.4'
H H 0.0000 0.0000 'International Tables Vol C Tables 4.2.6.8 and 6.1.1.4'
N N 0.0311 0.0180 'International Tables Vol C Tables 4.2.6.8 and 6.1.1.4'
Ni Ni -3.0029 0.5091 'International Tables Vol C Tables 4.2.6.8 and 6.1.1.4'
O O 0.0492 0.0322 'International Tables Vol C Tables 4.2.6.8 and 6.1.1.4'

loop_
_exptl_crystal_face_index_h
_exptl_crystal_face_index_k
_exptl_crystal_face_index_l
_exptl_crystal_face_perp_dist
-2 -2 -1 0.1272
1 1 0 0.1671
0 0 -1 0.1272
0 0 1 0.1205
5 -6 1 0.0822
-1 1 -1 0.0330
5 -6 2 0.0791
3 -7 2 0.0885
3 -4 8 0.0939
-1 -7 0 0.1074
2 3 -10 0.1509
-2 -2 10 0.1310
5 -1 -8 0.1653
6 -1 -4 0.1502
5 4 -4 0.1541

loop_
_geom_angle_atom_site_label_1
_geom_angle_atom_site_label_2
_geom_angle_atom_site_label_3
_geom_angle
C40 Ni1 C2 101.76(6)
C40 Ni1 C41 109.57(6)
C40 Ni1 C42 115.02(6)
C41 Ni1 C2 102.97(6)
C42 Ni1 C2 112.50(6)
C42 Ni1 C41 113.73(7)
C1 N1 C2 112.32(10)
C1 N1 C16 122.79(10)
C2 N1 C16 124.89(10)
C1 N2 C3 108.38(10)
C1 N2 C28 126.64(10)
C3 N2 C28 123.94(10)
N1 C1 C4 128.87(10)
N2 C1 N1 106.41(10)
N2 C1 C4 124.72(10)
N1 C2 Ni1 129.40(9)
C3 C2 Ni1 128.08(9)
C3 C2 N1 102.52(10)
N2 C3 H3 124.8
C2 C3 N2 110.36(11)
C2 C3 H3 124.8
C5 C4 C1 122.04(11)
C9 C4 C1 119.47(10)
C9 C4 C5 118.41(11)
C4 C5 H5 119.8
C6 C5 C4 120.48(11)
C6 C5 H5 119.8
C5 C6 H6 119.3
C5 C6 C7 121.37(11)
C7 C6 H6 119.3
C6 C7 C8 117.65(11)
C6 C7 C10 121.56(11)
C8 C7 C10 120.78(11)
C7 C8 H8 119.3
C9 C8 C7 121.38(11)
C9 C8 H8 119.3
C4 C9 H9 119.7
C8 C9 C4 120.50(11)
C8 C9 H9 119.7
C11 C10 C7 121.39(12)
C11 C10 C15 118.47(11)
C15 C10 C7 120.13(11)
C10 C11 H11 119.9
C12 C11 C10 120.28(13)
C12 C11 H11 119.9
C11 C12 H12 119.8
C13 C12 C11 120.48(13)
C13 C12 H12 119.8
C12 C13 H13 120.1
C14 C13 C12 119.86(12)
C14 C13 H13 120.1
C13 C14 H14 120.1
C13 C14 C15 119.84(13)
C15 C14 H14 120.1
C10 C15 H15 119.5
C14 C15 C10 121.07(12)
C14 C15 H15 119.5
C17 C16 N1 117.88(11)
C21 C16 N1 118.72(10)
C21 C16 C17 123.39(11)
C16 C17 C22 122.86(11)
C18 C17 C16 116.87(11)
C18 C17 C22 120.27(11)
C17 C18 H18 119.4
C19 C18 C17 121.21(12)
C19 C18 H18 119.4
C18 C19 H19 119.9
C20 C19 C18 120.29(12)
C20 C19 H19 119.9
C19 C20 H20 119.5
C19 C20 C21 121.02(12)
C21 C20 H20 119.5
C16 C21 C20 117.13(11)
C16 C21 C25 122.61(11)
C20 C21 C25 120.21(11)
C17 C22 H22 107.9
C17 C22 C24 110.71(11)
C23 C22 C17 112.75(11)
C23 C22 H22 107.9
C23 C22 C24 109.40(11)
C24 C22 H22 107.9
C22 C23 H23A 109.5
C22 C23 H23B 109.5
C22 C23 H23C 109.5
H23A C23 H23B 109.5
H23A C23 H23C 109.5
H23B C23 H23C 109.5
C22 C24 H24A 109.5
C22 C24 H24B 109.5
C22 C24 H24C 109.5
H24A C24 H24B 109.5
H24A C24 H24C 109.5
H24B C24 H24C 109.5
C21 C25 H25 107.9
C21 C25 C26 109.86(11)
C21 C25 C27 111.96(11)
C26 C25 H25 107.9
C26 C25 C27 111.27(12)
C27 C25 H25 107.9
C25 C26 H26A 109.5
C25 C26 H26B 109.5
C25 C26 H26C 109.5
H26A C26 H26B 109.5
H26A C26 H26C 109.5
H26B C26 H26C 109.5
C25 C27 H27A 109.5
C25 C27 H27B 109.5
C25 C27 H27C 109.5
H27A C27 H27B 109.5
H27A C27 H27C 109.5
H27B C27 H27C 109.5
C29 C28 N2 117.95(11)
C29 C28 C33 123.34(11)
C33 C28 N2 118.66(11)
C28 C29 C34 123.58(11)
C30 C29 C28 117.14(11)
C30 C29 C34 119.26(11)
C29 C30 H30 119.6
C31 C30 C29 120.83(12)
C31 C30 H30 119.6
C30 C31 H31 119.6
C30 C31 C32 120.75(11)
C32 C31 H31 119.6
C31 C32 H32 119.5
C31 C32 C33 120.99(12)
C33 C32 H32 119.5
C28 C33 C37 122.73(11)
C32 C33 C28 116.92(11)
C32 C33 C37 120.32(11)
C29 C34 H34 108.1
C29 C34 C35 111.47(11)
C29 C34 C36 110.35(11)
C35 C34 H34 108.1
C35 C34 C36 110.71(12)
C36 C34 H34 108.1
C34 C35 H35A 109.5
C34 C35 H35B 109.5
C34 C35 H35C 109.5
H35A C35 H35B 109.5
H35A C35 H35C 109.5
H35B C35 H35C 109.5
C34 C36 H36A 109.5
C34 C36 H36B 109.5
C34 C36 H36C 109.5
H36A C36 H36B 109.5
H36A C36 H36C 109.5
H36B C36 H36C 109.5
C33 C37 H37 107.9
C33 C37 C38 112.56(10)
C33 C37 C39 110.02(11)
C38 C37 H37 107.9
C38 C37 C39 110.36(11)
C39 C37 H37 107.9
C37 C38 H38A 109.5
C37 C38 H38B 109.5
C37 C38 H38C 109.5
H38A C38 H38B 109.5
H38A C38 H38C 109.5
H38B C38 H38C 109.5
C37 C39 H39A 109.5
C37 C39 H39B 109.5
C37 C39 H39C 109.5
H39A C39 H39B 109.5
H39A C39 H39C 109.5
H39B C39 H39C 109.5
O1 C40 Ni1 176.00(12)
O2 C41 Ni1 175.95(14)
O3 C42 Ni1 177.92(13)

loop_
_geom_bond_atom_site_label_1
_geom_bond_atom_site_label_2
_geom_bond_distance
Ni1 C2 1.9768(12)
Ni1 C40 1.7892(14)
Ni1 C41 1.7933(15)
Ni1 C42 1.7904(15)
O1 C40 1.1447(18)
O2 C41 1.1402(19)
O3 C42 1.1477(19)
N1 C1 1.3514(15)
N1 C2 1.4096(15)
N1 C16 1.4412(15)
N2 C1 1.3462(15)
N2 C3 1.3925(15)
N2 C28 1.4436(15)
C1 C4 1.4691(15)
C2 C3 1.3689(17)
C3 H3 0.9500
C4 C5 1.3991(16)
C4 C9 1.3959(17)
C5 H5 0.9500
C5 C6 1.3870(17)
C6 H6 0.9500
C6 C7 1.3957(17)
C7 C8 1.3966(17)
C7 C10 1.4834(16)
C8 H8 0.9500
C8 C9 1.3874(17)
C9 H9 0.9500
C10 C11 1.3980(18)
C10 C15 1.3981(18)
C11 H11 0.9500
C11 C12 1.3909(19)
C12 H12 0.9500
C12 C13 1.387(2)
C13 H13 0.9500
C13 C14 1.384(2)
C14 H14 0.9500
C14 C15 1.3889(18)
C15 H15 0.9500
C16 C17 1.4016(17)
C16 C21 1.3953(17)
C17 C18 1.3929(18)
C17 C22 1.5242(17)
C18 H18 0.9500
C18 C19 1.3868(19)
C19 H19 0.9500
C19 C20 1.3812(19)
C20 H20 0.9500
C20 C21 1.3971(18)
C21 C25 1.5211(17)
C22 H22 1.0000
C22 C23 1.5239(19)
C22 C24 1.5281(18)
C23 H23A 0.9800
C23 H23B 0.9800
C23 H23C 0.9800
C24 H24A 0.9800
C24 H24B 0.9800
C24 H24C 0.9800
C25 H25 1.0000
C25 C26 1.530(2)
C25 C27 1.5308(19)
C26 H26A 0.9800
C26 H26B 0.9800
C26 H26C 0.9800
C27 H27A 0.9800
C27 H27B 0.9800
C27 H27C 0.9800
C28 C29 1.4019(17)
C28 C33 1.4024(17)
C29 C30 1.3943(17)
C29 C34 1.5213(17)
C30 H30 0.9500
C30 C31 1.3821(19)
C31 H31 0.9500
C31 C32 1.3854(18)
C32 H32 0.9500
C32 C33 1.3940(17)
C33 C37 1.5220(17)
C34 H34 1.0000
C34 C35 1.5313(18)
C34 C36 1.5356(19)
C35 H35A 0.9800
C35 H35B 0.9800
C35 H35C 0.9800
C36 H36A 0.9800
C36 H36B 0.9800
C36 H36C 0.9800
C37 H37 1.0000
C37 C38 1.5318(19)
C37 C39 1.5338(18)
C38 H38A 0.9800
C38 H38B 0.9800
C38 H38C 0.9800
C39 H39A 0.9800
C39 H39B 0.9800
C39 H39C 0.9800

loop_
_geom_torsion_atom_site_label_1
_geom_torsion_atom_site_label_2
_geom_torsion_atom_site_label_3
_geom_torsion_atom_site_label_4
_geom_torsion
Ni1 C2 C3 N2 -178.72(9)
N1 C1 C4 C5 -44.53(18)
N1 C1 C4 C9 138.90(13)
N1 C2 C3 N2 1.06(13)
N1 C16 C17 C18 -175.18(10)
N1 C16 C17 C22 5.75(17)
N1 C16 C21 C20 176.02(11)
N1 C16 C21 C25 -6.32(17)
N2 C1 C4 C5 134.51(13)
N2 C1 C4 C9 -42.07(17)
N2 C28 C29 C30 -178.87(10)
N2 C28 C29 C34 -0.62(17)
N2 C28 C33 C32 178.53(10)
N2 C28 C33 C37 0.18(17)
C1 N1 C2 Ni1 178.65(9)
C1 N1 C2 C3 -1.12(13)
C1 N1 C16 C17 98.94(13)
C1 N1 C16 C21 -79.70(14)
C1 N2 C3 C2 -0.68(14)
C1 N2 C28 C29 -67.07(16)
C1 N2 C28 C33 115.32(13)
C1 C4 C5 C6 -172.16(11)
C1 C4 C9 C8 173.64(11)
C2 N1 C1 N2 0.75(13)
C2 N1 C1 C4 179.92(11)
C2 N1 C16 C17 -80.27(14)
C2 N1 C16 C21 101.09(14)
C3 N2 C1 N1 -0.05(13)
C3 N2 C1 C4 -179.26(11)
C3 N2 C28 C29 99.93(14)
C3 N2 C28 C33 -77.68(15)
C4 C5 C6 C7 -1.67(19)
C5 C4 C9 C8 -3.06(18)
C5 C6 C7 C8 -2.51(18)
C5 C6 C7 C10 176.11(11)
C6 C7 C8 C9 3.92(18)
C6 C7 C10 C11 32.99(18)
C6 C7 C10 C15 -146.04(12)
C7 C8 C9 C4 -1.15(19)
C7 C10 C11 C12 -178.12(13)
C7 C10 C15 C14 178.33(12)
C8 C7 C10 C11 -148.44(13)
C8 C7 C10 C15 32.53(17)
C9 C4 C5 C6 4.45(18)
C10 C7 C8 C9 -174.71(11)
C10 C11 C12 C13 -0.4(2)
C11 C10 C15 C14 -0.73(19)
C11 C12 C13 C14 -0.3(2)
C12 C13 C14 C15 0.5(2)
C13 C14 C15 C10 0.0(2)
C15 C10 C11 C12 0.9(2)
C16 N1 C1 N2 -178.55(10)
C16 N1 C1 C4 0.62(18)
C16 N1 C2 Ni1 -2.07(17)
C16 N1 C2 C3 178.16(11)
C16 C17 C18 C19 -1.64(19)
C16 C17 C22 C23 -111.90(14)
C16 C17 C22 C24 125.17(13)
C16 C21 C25 C26 -113.10(14)
C16 C21 C25 C27 122.73(13)
C17 C16 C21 C20 -2.54(18)
C17 C16 C21 C25 175.11(11)
C17 C18 C19 C20 -0.8(2)
C18 C17 C22 C23 69.07(16)
C18 C17 C22 C24 -53.87(16)
C18 C19 C20 C21 1.7(2)
C19 C20 C21 C16 -0.10(19)
C19 C20 C21 C25 -177.82(13)
C20 C21 C25 C26 64.49(16)
C20 C21 C25 C27 -59.68(16)
C21 C16 C17 C18 3.39(18)
C21 C16 C17 C22 -175.67(11)
C22 C17 C18 C19 177.45(12)
C28 N2 C1 N1 168.61(11)
C28 N2 C1 C4 -10.60(19)
C28 N2 C3 C2 -169.72(11)
C28 C29 C30 C31 0.56(18)
C28 C29 C34 C35 125.11(13)
C28 C29 C34 C36 -111.45(14)
C28 C33 C37 C38 -131.74(12)
C28 C33 C37 C39 104.74(13)
C29 C28 C33 C32 1.05(18)
C29 C28 C33 C37 -177.30(11)
C29 C30 C31 C32 0.52(19)
C30 C29 C34 C35 -56.69(15)
C30 C29 C34 C36 66.76(15)
C30 C31 C32 C33 -0.86(19)
C31 C32 C33 C28 0.09(18)
C31 C32 C33 C37 178.48(11)
C32 C33 C37 C38 49.96(16)
C32 C33 C37 C39 -73.56(15)
C33 C28 C29 C30 -1.37(18)
C33 C28 C29 C34 176.87(11)
C34 C29 C30 C31 -177.76(12)

loop_
_exptl_oxdiff_crystal_face_indexfrac_h
_exptl_oxdiff_crystal_face_indexfrac_k
_exptl_oxdiff_crystal_face_indexfrac_l
_exptl_oxdiff_crystal_face_x
_exptl_oxdiff_crystal_face_y
_exptl_oxdiff_crystal_face_z
-2.0000 -2.0000 -1.0000 0.0167 0.3819 0.2929
1.0000 1.0000 0.0000 -0.0070 -0.2026 -0.0998
0.0000 -0.0000 -1.0000 0.0027 -0.0233 0.0933
-0.0000 0.0000 1.0000 -0.0027 0.0233 -0.0933
5.0536 -5.5701 1.1277 0.9957 -0.0257 -0.0884
-1.0000 1.0000 -1.0000 -0.1850 -0.0036 0.0950
4.5923 -5.9650 1.8419 0.9906 0.0783 -0.1123
2.7938 -6.9599 2.4322 0.9234 0.3829 -0.0273
2.8744 -4.4563 8.1422 0.6716 0.2778 -0.6868
-1.0210 -6.7887 0.2891 0.5678 0.7413 0.3579
2.3926 2.6974 -9.8922 -0.0198 -0.7430 0.6690
-2.0446 -2.3673 10.2017 0.0183 0.6813 -0.7318
5.0596 -0.8842 -7.6273 0.5637 -0.6589 0.4981
6.3769 -0.5958 -4.3489 0.6458 -0.7554 0.1112
4.8752 3.8376 -4.4607 0.0788 -0.9967 -0.0196
